data_4325565
loop_
_publ_author_name
'Noel Nebra'
'Nathalie Saffon'
'Laurent Maron'
'Blanca Martin-Vaca'
'Didier Bourissou'

_publ_section_title
;
 1,3-Bis(thiophosphinoyl)indene: A Unique and Versatile Scaffold for
 Original Polymetallic Complexes
;
_journal_name_full 'Inorganic Chemistry'
_journal_page_first 6378
_journal_page_last 6383
_journal_paper_doi 10.1021/ic200842z
_journal_volume 50
_journal_year 2011
_chemical_formula_sum 'C72 H60 Cl14 P4 Pd3 S4'
_chemical_formula_weight 1992.82
_chemical_name_systematic
; 
 ? 
;
_space_group_IT_number 15
_symmetry_cell_setting monoclinic
_symmetry_space_group_name_Hall '-C 2yc'
_symmetry_space_group_name_H-M 'C 1 2/c 1'
_atom_sites_solution_hydrogens geom
_atom_sites_solution_primary direct
_atom_sites_solution_secondary difmap
_audit_creation_method SHELXL-97
_cell_angle_alpha 90.00
_cell_angle_beta 129.45(3)
_cell_angle_gamma 90.00
_cell_formula_units_Z 4
_cell_length_a 34.423(7)
_cell_length_b 14.298(3)
_cell_length_c 22.074(4)
_cell_measurement_reflns_used 732
_cell_measurement_temperature 233(2)
_cell_measurement_theta_max 19.09
_cell_measurement_theta_min 2.29
_cell_volume 8389(5)
_computing_cell_refinement 'Bruker SMART'
_computing_data_collection 'Bruker SMART'
_computing_data_reduction 'Bruker SAINT'
_computing_molecular_graphics 'Bruker SHELXTL'
_computing_publication_material 'Bruker SHELXTL'
_computing_structure_refinement 'SHELXL-97 (Sheldrick, 1997)'
_computing_structure_solution 'SHELXS-97 (Sheldrick, 1990)'
_diffrn_ambient_temperature 233(2)
_diffrn_measured_fraction_theta_full 0.916
_diffrn_measured_fraction_theta_max 0.916
_diffrn_measurement_device_type 'CCD area detector'
_diffrn_measurement_method 'phi and omega scans'
_diffrn_radiation_monochromator graphite
_diffrn_radiation_source 'fine-focus sealed tube'
_diffrn_radiation_type MoK\a
_diffrn_radiation_wavelength 0.71073
_diffrn_reflns_av_R_equivalents 0.1741
_diffrn_reflns_av_sigmaI/netI 0.3984
_diffrn_reflns_limit_h_max 40
_diffrn_reflns_limit_h_min -30
_diffrn_reflns_limit_k_max 14
_diffrn_reflns_limit_k_min -14
_diffrn_reflns_limit_l_max 25
_diffrn_reflns_limit_l_min -25
_diffrn_reflns_number 11066
_diffrn_reflns_theta_full 24.71
_diffrn_reflns_theta_max 24.71
_diffrn_reflns_theta_min 5.19
_exptl_absorpt_coefficient_mu 1.297
_exptl_absorpt_correction_type none
_exptl_crystal_colour red
_exptl_crystal_density_diffrn 1.578
_exptl_crystal_description plate
_exptl_crystal_F_000 3968
_exptl_crystal_size_max 0.15
_exptl_crystal_size_mid 0.05
_exptl_crystal_size_min 0.05
_refine_diff_density_max 0.928
_refine_diff_density_min -0.736
_refine_diff_density_rms 0.143
_refine_ls_extinction_method none
_refine_ls_goodness_of_fit_ref 0.813
_refine_ls_hydrogen_treatment constr
_refine_ls_matrix_type full
_refine_ls_number_parameters 522
_refine_ls_number_reflns 6551
_refine_ls_number_restraints 187
_refine_ls_restrained_S_all 0.813
_refine_ls_R_factor_all 0.2415
_refine_ls_R_factor_gt 0.0690
_refine_ls_shift/su_max 0.002
_refine_ls_shift/su_mean 0.000
_refine_ls_structure_factor_coef Fsqd
_refine_ls_weighting_details 'calc w=1/[\s^2^(Fo^2^)+(0.0387P)^2^+0.0000P] where P=(Fo^2^+2Fc^2^)/3'
_refine_ls_weighting_scheme calc
_refine_ls_wR_factor_gt 0.1205
_refine_ls_wR_factor_ref 0.1733
_reflns_number_gt 2063
_reflns_number_total 6551
_reflns_threshold_expression >2sigma(I)
_cod_data_source_file ic200842z_si_002_3.cif
_cod_data_source_block 4
_cod_original_cell_volume 8389(3)
_cod_database_code 4325565

loop_
_symmetry_equiv_pos_as_xyz
'x, y, z'
'-x, y, -z+1/2'
'x+1/2, y+1/2, z'
'-x+1/2, y+1/2, -z+1/2'
'-x, -y, -z'
'x, -y, z-1/2'
'-x+1/2, -y+1/2, -z'
'x+1/2, -y+1/2, z-1/2'

loop_
_atom_site_label
_atom_site_type_symbol
_atom_site_fract_x
_atom_site_fract_y
_atom_site_fract_z
_atom_site_U_iso_or_equiv
_atom_site_adp_type
_atom_site_occupancy
_atom_site_symmetry_multiplicity
_atom_site_calc_flag
_atom_site_refinement_flags
_atom_site_disorder_assembly
_atom_site_disorder_group
Pd1 Pd 0.91234(4) 0.34952(9) 0.56364(7) 0.0348(4) Uani 1 1 d . . .
Cl1 Cl 0.86553(16) 0.4927(3) 0.5101(3) 0.0566(13) Uani 1 1 d . . .
Pd2 Pd 1.0000 0.31951(12) 0.7500 0.0317(5) Uani 1 2 d S . .
P1 P 0.86503(15) 0.1280(3) 0.5058(2) 0.0386(12) Uani 1 1 d . . .
P2 P 0.96673(14) 0.3135(3) 0.8378(2) 0.0360(11) Uani 1 1 d . . .
S1 S 0.83855(15) 0.2628(3) 0.4779(2) 0.0415(11) Uani 1 1 d . . .
S2 S 0.99251(15) 0.4264(3) 0.6570(2) 0.0348(10) Uani 1 1 d . . .
C1 C 0.9477(5) 0.2295(11) 0.6080(8) 0.032(4) Uani 1 1 d U . .
C2 C 1.0032(5) 0.2241(10) 0.6764(8) 0.025(4) Uani 1 1 d U . .
C3 C 0.9301(5) 0.1414(12) 0.5871(7) 0.032(4) Uani 1 1 d . . .
C4 C 1.0165(6) 0.1261(10) 0.6903(8) 0.034(4) Uani 1 1 d U . .
C5 C 1.0639(6) 0.0790(11) 0.7472(8) 0.035(4) Uani 1 1 d . . .
H5 H 1.0934 0.1137 0.7831 0.042 Uiso 1 1 calc R . .
C6 C 1.0654(6) -0.0168(12) 0.7483(9) 0.039(4) Uani 1 1 d U . .
H6 H 1.0964 -0.0475 0.7841 0.046 Uiso 1 1 calc R . .
C7 C 1.0223(6) -0.0691(11) 0.6977(8) 0.037(4) Uani 1 1 d U . .
H7 H 1.0248 -0.1347 0.7005 0.045 Uiso 1 1 calc R . .
C8 C 0.9743(7) -0.0279(12) 0.6415(9) 0.054(5) Uani 1 1 d U . .
H8 H 0.9454 -0.0645 0.6067 0.065 Uiso 1 1 calc R . .
C9 C 0.9720(5) 0.0702(10) 0.6404(8) 0.029(4) Uani 1 1 d . . .
C10 C 0.8575(6) 0.0737(11) 0.4245(9) 0.041(4) Uani 1 1 d . . .
C11 C 0.8992(6) 0.0439(11) 0.4334(9) 0.056(5) Uani 1 1 d . . .
H11 H 0.9313 0.0464 0.4831 0.067 Uiso 1 1 calc R . .
C12 C 0.8941(7) 0.0099(13) 0.3684(12) 0.067(6) Uani 1 1 d . . .
H12 H 0.9229 -0.0058 0.3744 0.081 Uiso 1 1 calc R . .
C13 C 0.8473(8) -0.0002(15) 0.2967(11) 0.084(7) Uani 1 1 d . . .
H13 H 0.8442 -0.0245 0.2542 0.101 Uiso 1 1 calc R . .
C14 C 0.8050(7) 0.0248(14) 0.2863(9) 0.079(7) Uani 1 1 d . . .
H14 H 0.7728 0.0151 0.2379 0.095 Uiso 1 1 calc R . .
C15 C 0.8108(7) 0.0657(13) 0.3505(10) 0.068(6) Uani 1 1 d . . .
H15 H 0.7822 0.0880 0.3425 0.082 Uiso 1 1 calc R . .
C16 C 0.8274(6) 0.0620(12) 0.5224(9) 0.042(4) Uani 1 1 d U . .
C17 C 0.8130(6) 0.1029(13) 0.5616(8) 0.056(5) Uani 1 1 d . . .
H17 H 0.8230 0.1647 0.5797 0.067 Uiso 1 1 calc R . .
C18 C 0.7836(7) 0.0546(14) 0.5754(10) 0.057(5) Uani 1 1 d . . .
H18 H 0.7748 0.0846 0.6031 0.068 Uiso 1 1 calc R . .
C19 C 0.7677(8) -0.0346(17) 0.5495(12) 0.087(7) Uani 1 1 d . . .
H19 H 0.7462 -0.0660 0.5553 0.105 Uiso 1 1 calc R . .
C20 C 0.7857(8) -0.0774(17) 0.5129(13) 0.102(8) Uani 1 1 d U . .
H20 H 0.7777 -0.1408 0.4988 0.123 Uiso 1 1 calc R . .
C21 C 0.8134(6) -0.0340(13) 0.4969(11) 0.070(6) Uani 1 1 d U . .
H21 H 0.8229 -0.0649 0.4705 0.083 Uiso 1 1 calc R . .
C22 C 0.9740(5) 0.3053(11) 0.9261(8) 0.032(4) Uani 1 1 d . . .
C23 C 0.9959(6) 0.2277(14) 0.9733(9) 0.062(6) Uani 1 1 d . . .
H23 H 1.0070 0.1787 0.9594 0.075 Uiso 1 1 calc R . .
C24 C 1.0018(7) 0.2207(15) 1.0431(10) 0.085(7) Uani 1 1 d . . .
H24 H 1.0161 0.1669 1.0747 0.102 Uiso 1 1 calc R . .
C25 C 0.9866(7) 0.2921(16) 1.0631(10) 0.078(7) Uani 1 1 d . . .
H25 H 0.9910 0.2877 1.1095 0.094 Uiso 1 1 calc R . .
C26 C 0.9642(6) 0.3746(14) 1.0163(10) 0.061(6) Uani 1 1 d . . .
H26 H 0.9529 0.4232 1.0305 0.073 Uiso 1 1 calc R . .
C27 C 0.9595(6) 0.3807(12) 0.9485(9) 0.052(5) Uani 1 1 d . . .
H27 H 0.9467 0.4355 0.9181 0.062 Uiso 1 1 calc R . .
C28 C 0.8996(5) 0.3234(12) 0.7572(8) 0.042(4) Uani 1 1 d . . .
C29 C 0.8668(6) 0.2706(12) 0.7630(8) 0.050(5) Uani 1 1 d . . .
H29 H 0.8797 0.2360 0.8085 0.060 Uiso 1 1 calc R . .
C30 C 0.8156(6) 0.2713(12) 0.7003(10) 0.056(5) Uani 1 1 d . . .
H30 H 0.7937 0.2375 0.7038 0.067 Uiso 1 1 calc R . .
C31 C 0.7962(6) 0.3212(13) 0.6323(10) 0.058(5) Uani 1 1 d . . .
H31 H 0.7616 0.3186 0.5893 0.069 Uiso 1 1 calc R . .
C32 C 0.8295(6) 0.3773(13) 0.6279(10) 0.067(6) Uani 1 1 d . . .
H32 H 0.8168 0.4135 0.5832 0.081 Uiso 1 1 calc R . .
C33 C 0.8805(5) 0.3761(11) 0.6912(8) 0.043(4) Uani 1 1 d . . .
H33 H 0.9025 0.4120 0.6892 0.052 Uiso 1 1 calc R . .
C34 C 0.845(12) 0.714(8) 0.420(11) 0.130(10) Uani 0.109(9) 1 d PDU A 1
H34A H 0.8778 0.6933 0.4371 0.156 Uiso 0.109(9) 1 calc PR A 1
H34B H 0.8215 0.6619 0.3940 0.156 Uiso 0.109(9) 1 calc PR A 1
Cl2 Cl 0.823(3) 0.808(5) 0.355(4) 0.151(14) Uani 0.109(9) 1 d PDU A 1
Cl3 Cl 0.852(3) 0.748(5) 0.503(4) 0.154(19) Uani 0.109(9) 1 d PDU A 1
C34' C 0.8310(14) 0.7015(16) 0.4043(19) 0.132(7) Uani 0.891(9) 1 d PDU A 2
H34C H 0.8482 0.6684 0.4542 0.158 Uiso 0.891(9) 1 calc PR A 2
H34D H 0.8323 0.6620 0.3694 0.158 Uiso 0.891(9) 1 calc PR A 2
Cl2' Cl 0.8623(3) 0.8067(5) 0.4208(6) 0.112(3) Uani 0.891(9) 1 d PDU A 2
Cl3' Cl 0.7677(3) 0.7198(6) 0.3619(6) 0.171(4) Uani 0.891(9) 1 d PDU A 2
C35 C 0.8417(15) 0.401(3) 0.336(3) 0.127(8) Uani 0.569(13) 1 d PDU B 1
H35A H 0.8436 0.4249 0.3790 0.152 Uiso 0.569(13) 1 calc PR B 1
H35B H 0.8159 0.3524 0.3091 0.152 Uiso 0.569(13) 1 calc PR B 1
Cl4 Cl 0.8223(9) 0.4924(17) 0.2694(17) 0.120(5) Uani 0.569(13) 1 d PDU B 1
Cl5 Cl 0.8958(6) 0.3533(12) 0.3724(9) 0.151(6) Uani 0.569(13) 1 d PDU B 1
C35' C 0.829(2) 0.370(3) 0.311(4) 0.138(9) Uani 0.431(13) 1 d PDU B 2
H35C H 0.8367 0.3760 0.3622 0.165 Uiso 0.431(13) 1 calc PR B 2
H35D H 0.7925 0.3562 0.2724 0.165 Uiso 0.431(13) 1 calc PR B 2
Cl4' Cl 0.8393(14) 0.478(2) 0.287(3) 0.152(9) Uani 0.431(13) 1 d PDU B 2
Cl5' Cl 0.8596(8) 0.2807(16) 0.3146(13) 0.159(7) Uani 0.431(13) 1 d PDU B 2
C36 C 0.9101(12) 0.744(4) 0.659(3) 0.222(10) Uani 0.726(13) 1 d PDU C 1
H36A H 0.9085 0.7543 0.6132 0.266 Uiso 0.726(13) 1 calc PR C 1
H36B H 0.9256 0.7994 0.6923 0.266 Uiso 0.726(13) 1 calc PR C 1
Cl6 Cl 0.9458(6) 0.6520(11) 0.7078(8) 0.206(6) Uani 0.726(13) 1 d PDU C 1
Cl7 Cl 0.8516(7) 0.7324(13) 0.6274(10) 0.261(8) Uani 0.726(13) 1 d PDU C 1
C36' C 0.876(5) 0.653(6) 0.595(5) 0.210(14) Uani 0.274(13) 1 d PDU C 2
H36C H 0.8407 0.6563 0.5475 0.252 Uiso 0.274(13) 1 calc PR C 2
H36D H 0.8937 0.6067 0.5873 0.252 Uiso 0.274(13) 1 calc PR C 2
Cl6' Cl 0.8818(17) 0.6292(18) 0.674(2) 0.199(13) Uani 0.274(13) 1 d PDU C 2
Cl7' Cl 0.9039(16) 0.757(3) 0.620(2) 0.203(12) Uani 0.274(13) 1 d PDU C 2

loop_
_atom_site_aniso_label
_atom_site_aniso_U_11
_atom_site_aniso_U_22
_atom_site_aniso_U_33
_atom_site_aniso_U_23
_atom_site_aniso_U_13
_atom_site_aniso_U_12
Pd1 0.0334(7) 0.0460(9) 0.0291(7) 0.0046(7) 0.0218(6) 0.0031(7)
Cl1 0.049(3) 0.052(3) 0.064(3) 0.002(2) 0.033(3) 0.005(2)
Pd2 0.0326(10) 0.0415(14) 0.0265(10) 0.000 0.0214(9) 0.000
P1 0.034(2) 0.048(3) 0.036(2) -0.006(2) 0.023(2) -0.006(2)
P2 0.033(2) 0.051(3) 0.027(2) 0.000(2) 0.020(2) 0.004(2)
S1 0.033(2) 0.039(3) 0.044(3) 0.002(2) 0.020(2) 0.003(2)
S2 0.044(3) 0.029(3) 0.039(2) 0.006(2) 0.030(2) 0.002(2)
C1 0.026(7) 0.035(8) 0.019(7) 0.006(6) 0.006(6) 0.007(6)
C2 0.029(7) 0.024(7) 0.033(7) 0.007(6) 0.024(6) 0.001(6)
C3 0.022(8) 0.051(12) 0.021(8) 0.003(8) 0.012(7) -0.005(8)
C4 0.042(7) 0.037(8) 0.036(7) 0.001(6) 0.031(6) 0.002(6)
C5 0.039(10) 0.042(12) 0.039(10) 0.019(8) 0.033(9) 0.013(8)
C6 0.038(7) 0.055(9) 0.043(7) 0.006(7) 0.035(6) 0.000(6)
C7 0.053(8) 0.044(8) 0.034(7) 0.012(6) 0.037(6) 0.008(6)
C8 0.061(9) 0.049(9) 0.050(8) 0.006(7) 0.034(7) 0.001(7)
C9 0.029(9) 0.016(10) 0.045(10) -0.004(8) 0.025(9) 0.002(7)
C10 0.044(11) 0.059(13) 0.033(10) 0.005(9) 0.031(9) 0.011(9)
C11 0.056(12) 0.070(14) 0.034(10) -0.032(10) 0.025(10) -0.017(10)
C12 0.056(13) 0.085(16) 0.074(15) -0.001(13) 0.047(13) -0.008(12)
C13 0.072(16) 0.14(2) 0.051(14) -0.028(13) 0.044(13) -0.029(15)
C14 0.037(12) 0.15(2) 0.022(10) -0.021(11) 0.003(9) 0.003(12)
C15 0.060(13) 0.106(17) 0.040(11) 0.037(12) 0.032(11) 0.052(12)
C16 0.045(8) 0.034(8) 0.043(8) -0.007(6) 0.026(6) 0.002(6)
C17 0.047(11) 0.084(16) 0.033(10) 0.008(10) 0.023(10) -0.007(10)
C18 0.063(13) 0.060(16) 0.044(12) 0.005(11) 0.033(11) 0.006(11)
C19 0.084(17) 0.10(2) 0.114(19) 0.006(16) 0.081(16) -0.002(15)
C20 0.103(11) 0.099(12) 0.113(11) -0.008(8) 0.073(9) -0.015(8)
C21 0.063(9) 0.072(10) 0.089(10) 0.000(7) 0.056(8) -0.015(7)
C22 0.030(9) 0.047(12) 0.021(8) -0.014(8) 0.018(8) 0.005(8)
C23 0.068(13) 0.105(18) 0.040(11) 0.007(11) 0.046(11) 0.014(12)
C24 0.101(16) 0.14(2) 0.055(13) 0.038(12) 0.067(13) 0.061(14)
C25 0.092(16) 0.13(2) 0.033(11) 0.012(12) 0.047(12) 0.041(14)
C26 0.064(13) 0.089(17) 0.054(12) -0.001(11) 0.049(12) 0.020(11)
C27 0.056(12) 0.064(14) 0.047(11) 0.005(10) 0.038(10) 0.005(10)
C28 0.026(8) 0.076(14) 0.028(9) 0.022(9) 0.020(8) 0.005(9)
C29 0.032(10) 0.080(15) 0.022(9) 0.006(9) 0.010(9) 0.009(10)
C30 0.020(9) 0.066(14) 0.054(12) 0.005(11) 0.011(9) -0.002(9)
C31 0.024(9) 0.090(16) 0.044(11) -0.019(11) 0.015(9) 0.009(10)
C32 0.042(12) 0.082(16) 0.064(13) 0.007(11) 0.027(11) 0.004(11)
C33 0.025(9) 0.062(13) 0.032(9) 0.008(9) 0.014(8) 0.008(8)
C34 0.174(14) 0.083(14) 0.177(15) 0.025(12) 0.132(15) 0.008(13)
Cl2 0.18(2) 0.087(18) 0.184(18) 0.031(16) 0.114(18) 0.005(19)
Cl3 0.15(2) 0.15(2) 0.155(19) -0.003(10) 0.099(15) 0.003(10)
C34' 0.174(12) 0.083(13) 0.177(17) 0.029(13) 0.129(14) 0.009(11)
Cl2' 0.167(8) 0.080(5) 0.173(8) 0.004(5) 0.148(7) 0.014(5)
Cl3' 0.135(7) 0.151(9) 0.180(9) 0.007(7) 0.077(7) -0.015(6)
C35 0.129(13) 0.167(14) 0.118(14) 0.069(10) 0.094(12) 0.033(11)
Cl4 0.102(14) 0.147(11) 0.118(14) 0.063(7) 0.073(13) 0.038(8)
Cl5 0.134(11) 0.182(13) 0.130(11) 0.060(9) 0.081(10) 0.057(9)
C35' 0.138(15) 0.169(15) 0.122(15) 0.074(12) 0.090(13) 0.028(11)
Cl4' 0.135(18) 0.158(12) 0.133(15) 0.060(11) 0.071(15) 0.006(11)
Cl5' 0.153(14) 0.165(13) 0.139(14) 0.061(11) 0.083(12) 0.029(10)
C36 0.261(12) 0.181(12) 0.228(15) -0.014(12) 0.158(12) 0.012(12)
Cl6 0.229(10) 0.204(9) 0.181(8) -0.024(7) 0.128(7) 0.026(7)
Cl7 0.240(10) 0.235(11) 0.265(11) -0.018(8) 0.140(8) 0.037(7)
C36' 0.30(2) 0.103(19) 0.27(2) -0.02(2) 0.20(2) -0.014(18)
Cl6' 0.30(3) 0.069(19) 0.29(3) -0.013(18) 0.22(2) -0.021(18)
Cl7' 0.288(19) 0.127(16) 0.25(2) -0.006(15) 0.196(16) -0.028(15)

loop_
_atom_type_symbol
_atom_type_description
_atom_type_scat_dispersion_real
_atom_type_scat_dispersion_imag
_atom_type_scat_source
C C 0.0033 0.0016 'International Tables Vol C Tables 4.2.6.8 and 6.1.1.4'
H H 0.0000 0.0000 'International Tables Vol C Tables 4.2.6.8 and 6.1.1.4'
P P 0.1023 0.0942 'International Tables Vol C Tables 4.2.6.8 and 6.1.1.4'
S S 0.1246 0.1234 'International Tables Vol C Tables 4.2.6.8 and 6.1.1.4'
Cl Cl 0.1484 0.1585 'International Tables Vol C Tables 4.2.6.8 and 6.1.1.4'
Pd Pd -0.9988 1.0072 'International Tables Vol C Tables 4.2.6.8 and 6.1.1.4'

loop_
_geom_angle_atom_site_label_1
_geom_angle_atom_site_label_2
_geom_angle_atom_site_label_3
_geom_angle
_geom_angle_site_symmetry_1
_geom_angle_site_symmetry_3
C1 Pd1 S1 87.2(5) . .
C1 Pd1 Cl1 176.6(4) . .
S1 Pd1 Cl1 90.54(16) . .
C1 Pd1 S2 87.8(5) . .
S1 Pd1 S2 175.02(15) . .
Cl1 Pd1 S2 94.44(15) . .
C1 Pd1 Pd2 57.9(4) . .
S1 Pd1 Pd2 128.00(11) . .
Cl1 Pd1 Pd2 122.11(11) . .
S2 Pd1 Pd2 48.57(10) . .
C2 Pd2 C2 102.4(7) 2_756 .
C2 Pd2 S2 78.0(4) 2_756 2_756
C2 Pd2 S2 173.1(4) . 2_756
C2 Pd2 S2 173.1(4) 2_756 .
C2 Pd2 S2 78.0(4) . .
S2 Pd2 S2 102.36(19) 2_756 .
C2 Pd2 P2 39.7(3) 2_756 .
C2 Pd2 P2 137.0(4) . .
S2 Pd2 P2 46.35(12) 2_756 .
S2 Pd2 P2 136.76(14) . .
C2 Pd2 P2 137.0(4) 2_756 2_756
C2 Pd2 P2 39.7(3) . 2_756
S2 Pd2 P2 136.76(14) 2_756 2_756
S2 Pd2 P2 46.35(12) . 2_756
P2 Pd2 P2 176.5(2) . 2_756
C2 Pd2 Pd1 65.3(3) 2_756 2_756
C2 Pd2 Pd1 125.8(3) . 2_756
S2 Pd2 Pd1 48.02(10) 2_756 2_756
S2 Pd2 Pd1 120.16(11) . 2_756
P2 Pd2 Pd1 65.55(8) . 2_756
P2 Pd2 Pd1 114.96(8) 2_756 2_756
C2 Pd2 Pd1 125.8(3) 2_756 .
C2 Pd2 Pd1 65.3(3) . .
S2 Pd2 Pd1 120.16(11) 2_756 .
S2 Pd2 Pd1 48.02(10) . .
P2 Pd2 Pd1 114.96(8) . .
P2 Pd2 Pd1 65.55(8) 2_756 .
Pd1 Pd2 Pd1 164.73(7) 2_756 .
C3 P1 C10 110.0(7) . .
C3 P1 C16 116.9(7) . .
C10 P1 C16 107.7(7) . .
C3 P1 S1 103.6(6) . .
C10 P1 S1 110.4(6) . .
C16 P1 S1 108.1(5) . .
C2 P2 C22 116.3(7) 2_756 .
C2 P2 C28 113.7(7) 2_756 .
C22 P2 C28 106.2(6) . .
C2 P2 S2 96.8(5) 2_756 2_756
C22 P2 S2 111.3(5) . 2_756
C28 P2 S2 112.6(5) . 2_756
C2 P2 Pd2 50.8(4) 2_756 .
C22 P2 Pd2 155.4(5) . .
C28 P2 Pd2 98.3(4) . .
S2 P2 Pd2 57.43(14) 2_756 .
P1 S1 Pd1 102.0(2) . .
P2 S2 Pd1 93.35(19) 2_756 .
P2 S2 Pd2 76.21(16) 2_756 .
Pd1 S2 Pd2 83.41(13) . .
C3 C1 C2 107.7(12) . .
C3 C1 Pd1 130.1(11) . .
C2 C1 Pd1 122.2(11) . .
C4 C2 C1 106.9(12) . .
C4 C2 P2 126.1(10) . 2_756
C1 C2 P2 107.0(10) . 2_756
C4 C2 Pd2 127.5(9) . .
C1 C2 Pd2 94.8(8) . .
P2 C2 Pd2 89.6(6) 2_756 .
C1 C3 C9 111.1(12) . .
C1 C3 P1 116.8(11) . .
C9 C3 P1 132.1(12) . .
C9 C4 C2 109.8(13) . .
C9 C4 C5 118.2(13) . .
C2 C4 C5 131.8(14) . .
C6 C5 C4 119.4(15) . .
C5 C6 C7 121.2(15) . .
C6 C7 C8 122.6(16) . .
C9 C8 C7 116.9(16) . .
C8 C9 C4 121.4(14) . .
C8 C9 C3 133.9(14) . .
C4 C9 C3 104.2(12) . .
C15 C10 C11 117.4(14) . .
C15 C10 P1 122.0(12) . .
C11 C10 P1 120.4(12) . .
C10 C11 C12 120.7(16) . .
C13 C12 C11 120.3(17) . .
C14 C13 C12 120.7(17) . .
C13 C14 C15 118.5(16) . .
C10 C15 C14 122.1(15) . .
C17 C16 C21 119.0(16) . .
C17 C16 P1 119.7(13) . .
C21 C16 P1 121.3(12) . .
C16 C17 C18 121.6(17) . .
C19 C18 C17 121.4(18) . .
C18 C19 C20 115.7(19) . .
C21 C20 C19 125(2) . .
C20 C21 C16 116.7(18) . .
C23 C22 C27 119.9(14) . .
C23 C22 P2 120.5(11) . .
C27 C22 P2 119.6(13) . .
C22 C23 C24 120.8(16) . .
C25 C24 C23 118.9(18) . .
C24 C25 C26 122.4(15) . .
C27 C26 C25 117.7(16) . .
C26 C27 C22 120.2(16) . .
C33 C28 C29 120.6(13) . .
C33 C28 P2 122.2(11) . .
C29 C28 P2 117.2(11) . .
C30 C29 C28 118.8(15) . .
C29 C30 C31 121.0(16) . .
C30 C31 C32 119.8(15) . .
C33 C32 C31 118.3(16) . .
C28 C33 C32 121.4(15) . .
Cl2 C34 Cl3 110(3) . .
Cl2' C34' Cl3' 112.0(14) . .
Cl5 C35 Cl4 116.1(18) . .
Cl5' C35' Cl4' 117(2) . .
Cl6 C36 Cl7 113(4) . .
Cl6' C36' Cl7' 100(4) . .

loop_
_geom_bond_atom_site_label_1
_geom_bond_atom_site_label_2
_geom_bond_distance
_geom_bond_site_symmetry_2
Pd1 C1 1.968(15) .
Pd1 S1 2.337(4) .
Pd1 Cl1 2.401(4) .
Pd1 S2 2.417(4) .
Pd1 Pd2 3.231(2) .
Pd2 C2 2.177(13) 2_756
Pd2 C2 2.177(13) .
Pd2 S2 2.438(4) 2_756
Pd2 S2 2.438(4) .
Pd2 P2 2.810(4) .
Pd2 P2 2.810(4) 2_756
Pd2 Pd1 3.231(2) 2_756
P1 C3 1.779(13) .
P1 C10 1.816(15) .
P1 C16 1.818(16) .
P1 S1 2.052(6) .
P2 C2 1.793(13) 2_756
P2 C22 1.804(13) .
P2 C28 1.817(14) .
P2 S2 2.093(6) 2_756
S2 P2 2.093(6) 2_756
C1 C3 1.346(18) .
C1 C2 1.506(17) .
C2 C4 1.444(17) .
C2 P2 1.793(13) 2_756
C3 C9 1.530(18) .
C4 C9 1.433(18) .
C4 C5 1.446(17) .
C5 C6 1.371(18) .
C6 C7 1.378(18) .
C7 C8 1.418(19) .
C8 C9 1.404(18) .
C10 C15 1.39(2) .
C10 C11 1.39(2) .
C11 C12 1.41(2) .
C12 C13 1.37(2) .
C13 C14 1.37(2) .
C14 C15 1.42(2) .
C16 C17 1.375(19) .
C16 C21 1.44(2) .
C17 C18 1.41(2) .
C18 C19 1.36(2) .
C19 C20 1.43(2) .
C20 C21 1.36(2) .
C22 C23 1.373(19) .
C22 C27 1.405(19) .
C23 C24 1.423(18) .
C24 C25 1.34(2) .
C25 C26 1.43(2) .
C26 C27 1.403(19) .
C28 C33 1.381(18) .
C28 C29 1.431(19) .
C29 C30 1.385(19) .
C30 C31 1.39(2) .
C31 C32 1.45(2) .
C32 C33 1.383(19) .
C34 Cl2 1.75(3) .
C34 Cl3 1.76(4) .
C34' Cl2' 1.75(3) .
C34' Cl3' 1.76(4) .
C35 Cl5 1.63(3) .
C35 Cl4 1.74(3) .
C35' Cl5' 1.64(3) .
C35' Cl4' 1.74(3) .
C36 Cl6 1.65(3) .
C36 Cl7 1.67(3) .
C36' Cl6' 1.66(3) .
C36' Cl7' 1.66(3) .
